data_4100949
loop_
_publ_author_name
'Li, Lei'
'Narducci Sarjeant, Amy A.'
'Vance, Michael A.'
'Zakharov, Lev. N.'
'Rheingold, Arnold L.'
'Solomon, Edward I.'
'Karlin, Kenneth D.'

_journal_name_full 'Journal of the American Chemical Society'
_journal_year 2005
_chemical_formula_sum 'C74.5 H75 Cl2 Cu2 N6 O10.5 P2'
_chemical_formula_weight 1482.32
_space_group_IT_number 14
_symmetry_cell_setting monoclinic
_symmetry_space_group_name_Hall '-P 2ybc'
_symmetry_space_group_name_H-M 'P 1 21/c 1'
_cell_angle_alpha 90.00
_cell_angle_beta 96.3640(10)
_cell_angle_gamma 90.00
_cell_formula_units_Z 8
_cell_length_a 23.5846(12)
_cell_length_b 25.3051(13)
_cell_length_c 23.6723(12)
_cell_measurement_temperature 150(2)
_cell_volume 14040.8(12)
_diffrn_ambient_temperature 150(2)
_exptl_crystal_density_diffrn 1.402
_cod_depositor_comments
;
The following automatic conversions were performed:
'_symmetry_cell_setting' value 'Monoclinic' changed to 'monoclinic'
according to '/home/saulius/struct/CIF-dictionaries/cif_core.dic'
dictionary named 'cif_core.dic' version 2.4.1 from 2010-06-29.

Automatic conversion script
Id: cif_fix_enum 1527 2010-12-29 10:47:43Z saulius 
;
_cod_original_sg_symbol_H-M 'P 21/c'
_cod_original_formula_sum 'C74.50 H75 Cl2 Cu2 N6 O10.50 P2'
_cod_database_code 4100949

loop_
_symmetry_equiv_pos_as_xyz
'x, y, z'
'-x, y+1/2, -z+1/2'
'-x, -y, -z'
'x, -y-1/2, z-1/2'

loop_
_atom_site_label
_atom_site_type_symbol
_atom_site_fract_x
_atom_site_fract_y
_atom_site_fract_z
_atom_site_U_iso_or_equiv
_atom_site_adp_type
_atom_site_occupancy
_atom_site_symmetry_multiplicity
_atom_site_calc_flag
_atom_site_refinement_flags
_atom_site_disorder_assembly
_atom_site_disorder_group
Cu1 Cu -0.105738(14) 0.231067(14) 0.205196(14) 0.02326(8) Uani 1 1 d . . .
Cu2 Cu 0.099542(14) 0.323496(13) 0.364175(14) 0.02101(7) Uani 1 1 d . . .
P1 P -0.05759(3) 0.15870(3) 0.19797(3) 0.02115(15) Uani 1 1 d . . .
P2 P 0.03254(3) 0.35101(3) 0.41430(3) 0.01955(15) Uani 1 1 d . . .
O1 O 0.00075(8) 0.28300(8) 0.27865(8) 0.0239(4) Uani 1 1 d . . .
N1 N -0.18330(10) 0.25737(9) 0.16734(10) 0.0247(5) Uani 1 1 d . . .
N2 N -0.08409(9) 0.31738(9) 0.19279(9) 0.0204(5) Uani 1 1 d . . .
N3 N -0.12509(10) 0.26392(10) 0.28272(10) 0.0253(5) Uani 1 1 d . . .
N4 N 0.14935(9) 0.38539(9) 0.33847(9) 0.0213(5) Uani 1 1 d . . .
N5 N 0.11423(9) 0.29606(9) 0.27406(9) 0.0201(5) Uani 1 1 d . . .
N6 N 0.13603(9) 0.25098(9) 0.37947(9) 0.0229(5) Uani 1 1 d . . .
C1 C -0.23451(12) 0.23664(13) 0.17365(13) 0.0306(7) Uani 1 1 d . . .
H1B H -0.2363 0.2019 0.1887 0.037 Uiso 1 1 calc R . .
C2 C -0.28472(13) 0.26389(14) 0.15911(13) 0.0350(8) Uani 1 1 d . . .
H2A H -0.3204 0.2480 0.1640 0.042 Uiso 1 1 calc R . .
C3 C -0.28264(13) 0.31406(14) 0.13754(14) 0.0373(8) Uani 1 1 d . . .
H3A H -0.3168 0.3333 0.1270 0.045 Uiso 1 1 calc R . .
C4 C -0.22976(13) 0.33636(13) 0.13128(13) 0.0332(7) Uani 1 1 d . . .
H4A H -0.2270 0.3713 0.1171 0.040 Uiso 1 1 calc R . .
C5 C -0.18131(12) 0.30646(12) 0.14614(11) 0.0249(6) Uani 1 1 d . . .
C6 C -0.12253(12) 0.32754(12) 0.14012(12) 0.0255(6) Uani 1 1 d . . .
H6A H -0.1072 0.3102 0.1076 0.031 Uiso 1 1 calc R . .
H6B H -0.1247 0.3660 0.1326 0.031 Uiso 1 1 calc R . .
C7 C -0.10420(12) 0.34830(11) 0.24089(12) 0.0240(6) Uani 1 1 d . . .
H7A H -0.1279 0.3783 0.2252 0.029 Uiso 1 1 calc R . .
H7B H -0.0707 0.3630 0.2646 0.029 Uiso 1 1 calc R . .
C8 C -0.13854(12) 0.31518(12) 0.27772(12) 0.0243(6) Uani 1 1 d . . .
C9 C -0.18003(13) 0.33763(13) 0.30717(14) 0.0341(7) Uani 1 1 d . . .
H9A H -0.1900 0.3738 0.3020 0.041 Uiso 1 1 calc R . .
C10 C -0.20674(14) 0.30645(15) 0.34428(15) 0.0444(9) Uani 1 1 d . . .
H10A H -0.2345 0.3213 0.3658 0.053 Uiso 1 1 calc R . .
C11 C -0.19268(14) 0.25370(15) 0.34974(14) 0.0414(9) Uani 1 1 d . . .
H11A H -0.2107 0.2316 0.3748 0.050 Uiso 1 1 calc R . .
C12 C -0.15202(13) 0.23363(13) 0.31818(13) 0.0334(7) Uani 1 1 d . . .
H12A H -0.1426 0.1972 0.3215 0.040 Uiso 1 1 calc R . .
C13 C 0.14816(12) 0.43613(11) 0.35542(12) 0.0266(6) Uani 1 1 d . . .
H13A H 0.1329 0.4439 0.3900 0.032 Uiso 1 1 calc R . .
C14 C 0.16810(12) 0.47751(12) 0.32493(13) 0.0307(7) Uani 1 1 d . . .
H14A H 0.1658 0.5128 0.3380 0.037 Uiso 1 1 calc R . .
C15 C 0.19133(13) 0.46669(13) 0.27517(13) 0.0328(7) Uani 1 1 d . . .
H15A H 0.2051 0.4944 0.2533 0.039 Uiso 1 1 calc R . .
C16 C 0.19409(12) 0.41492(13) 0.25795(12) 0.0290(7) Uani 1 1 d . . .
H16A H 0.2106 0.4064 0.2243 0.035 Uiso 1 1 calc R . .
C17 C 0.17267(11) 0.37531(11) 0.28991(11) 0.0219(6) Uani 1 1 d . . .
C18 C 0.17290(11) 0.31749(12) 0.27477(12) 0.0241(6) Uani 1 1 d . . .
H18A H 0.1864 0.3129 0.2369 0.029 Uiso 1 1 calc R . .
H18B H 0.1992 0.2981 0.3030 0.029 Uiso 1 1 calc R . .
C19 C 0.11670(12) 0.23797(11) 0.27667(12) 0.0249(6) Uani 1 1 d . . .
H19A H 0.1427 0.2251 0.2496 0.030 Uiso 1 1 calc R . .
H19B H 0.0783 0.2235 0.2646 0.030 Uiso 1 1 calc R . .
C20 C 0.13700(12) 0.21769(11) 0.33533(12) 0.0242(6) Uani 1 1 d . . .
C21 C 0.15466(14) 0.16577(12) 0.34276(13) 0.0340(7) Uani 1 1 d . . .
H21A H 0.1543 0.1429 0.3109 0.041 Uiso 1 1 calc R . .
C22 C 0.17292(15) 0.14723(13) 0.39682(14) 0.0395(8) Uani 1 1 d . . .
H22A H 0.1851 0.1117 0.4027 0.047 Uiso 1 1 calc R . .
C23 C 0.17294(14) 0.18181(12) 0.44191(13) 0.0337(7) Uani 1 1 d . . .
H23A H 0.1860 0.1706 0.4794 0.040 Uiso 1 1 calc R . .
C24 C 0.15394(12) 0.23247(12) 0.43198(12) 0.0283(7) Uani 1 1 d . . .
H24A H 0.1533 0.2557 0.4635 0.034 Uiso 1 1 calc R . .
C25 C -0.00506(12) 0.35085(11) 0.14059(12) 0.0242(6) Uani 1 1 d . . .
H25A H -0.0323 0.3637 0.1113 0.029 Uiso 1 1 calc R . .
C26 C -0.02404(11) 0.32641(10) 0.18762(11) 0.0205(6) Uani 1 1 d . . .
C27 C 0.01606(11) 0.30807(10) 0.23138(11) 0.0191(6) Uani 1 1 d . . .
C28 C 0.07412(11) 0.31495(10) 0.22755(11) 0.0197(6) Uani 1 1 d . . .
C29 C 0.09153(12) 0.33901(11) 0.17951(11) 0.0221(6) Uani 1 1 d . . .
H29A H 0.1312 0.3432 0.1770 0.026 Uiso 1 1 calc R . .
C30 C 0.05296(12) 0.35703(11) 0.13523(12) 0.0249(6) Uani 1 1 d . . .
C31 C 0.07213(13) 0.38190(12) 0.08141(12) 0.0309(7) Uani 1 1 d . . .
C32 C 0.13651(16) 0.39252(19) 0.08711(16) 0.0607(12) Uani 1 1 d . . .
H32A H 0.1572 0.3593 0.0950 0.091 Uiso 1 1 calc R . .
H32B H 0.1466 0.4174 0.1183 0.091 Uiso 1 1 calc R . .
H32C H 0.1469 0.4077 0.0516 0.091 Uiso 1 1 calc R . .
C33 C 0.0417(2) 0.43409(17) 0.0686(2) 0.0703(13) Uani 1 1 d . . .
H33A H 0.0004 0.4284 0.0649 0.105 Uiso 1 1 calc R . .
H33B H 0.0527 0.4485 0.0329 0.105 Uiso 1 1 calc R . .
H33C H 0.0525 0.4590 0.0996 0.105 Uiso 1 1 calc R . .
C34 C 0.05850(18) 0.34371(17) 0.03179(14) 0.0556(11) Uani 1 1 d . . .
H34A H 0.0175 0.3363 0.0269 0.083 Uiso 1 1 calc R . .
H34B H 0.0796 0.3107 0.0397 0.083 Uiso 1 1 calc R . .
H34C H 0.0697 0.3596 -0.0030 0.083 Uiso 1 1 calc R . .
C35 C -0.08942(12) 0.11412(11) 0.14255(11) 0.0223(6) Uani 1 1 d . . .
C36 C -0.14399(13) 0.12391(12) 0.11680(13) 0.0314(7) Uani 1 1 d . . .
H36A H -0.1654 0.1522 0.1301 0.038 Uiso 1 1 calc R . .
C37 C -0.16790(14) 0.09303(13) 0.07175(14) 0.0391(8) Uani 1 1 d . . .
H37A H -0.2054 0.1003 0.0546 0.047 Uiso 1 1 calc R . .
C38 C -0.13733(14) 0.05187(12) 0.05192(13) 0.0342(7) Uani 1 1 d . . .
H38A H -0.1533 0.0309 0.0209 0.041 Uiso 1 1 calc R . .
C39 C -0.08311(13) 0.04153(12) 0.07788(13) 0.0313(7) Uani 1 1 d . . .
H39A H -0.0621 0.0129 0.0647 0.038 Uiso 1 1 calc R . .
C40 C -0.05895(13) 0.07200(12) 0.12255(13) 0.0283(7) Uani 1 1 d . . .
H40A H -0.0215 0.0643 0.1397 0.034 Uiso 1 1 calc R . .
C41 C 0.01606(12) 0.16205(11) 0.18168(11) 0.0213(6) Uani 1 1 d . . .
C42 C 0.03111(13) 0.20112(12) 0.14504(12) 0.0263(6) Uani 1 1 d . . .
H42A H 0.0038 0.2269 0.1311 0.032 Uiso 1 1 calc R . .
C43 C 0.08593(13) 0.20280(13) 0.12851(12) 0.0318(7) Uani 1 1 d . . .
H43A H 0.0957 0.2294 0.1030 0.038 Uiso 1 1 calc R . .
C44 C 0.12616(13) 0.16600(12) 0.14899(13) 0.0313(7) Uani 1 1 d . . .
H44A H 0.1635 0.1673 0.1377 0.038 Uiso 1 1 calc R . .
C45 C 0.11192(13) 0.12712(12) 0.18613(13) 0.0301(7) Uani 1 1 d . . .
H45A H 0.1397 0.1020 0.2005 0.036 Uiso 1 1 calc R . .
C46 C 0.05732(12) 0.12471(11) 0.20238(12) 0.0239(6) Uani 1 1 d . . .
H46A H 0.0478 0.0977 0.2276 0.029 Uiso 1 1 calc R . .
C47 C -0.04969(12) 0.12039(12) 0.26339(12) 0.0273(6) Uani 1 1 d . . .
C48 C -0.01562(14) 0.14104(13) 0.30976(13) 0.0360(8) Uani 1 1 d . . .
H48A H -0.0009 0.1758 0.3075 0.043 Uiso 1 1 calc R . .
C49 C -0.00272(15) 0.11262(14) 0.35871(13) 0.0414(8) Uani 1 1 d . . .
H49A H 0.0215 0.1272 0.3895 0.050 Uiso 1 1 calc R . .
C50 C -0.0247(3) 0.0638(2) 0.36289(19) 0.100(2) Uani 1 1 d . . .
H50A H -0.0156 0.0436 0.3965 0.120 Uiso 1 1 calc R . .
C51 C -0.0604(4) 0.0430(3) 0.3181(2) 0.172(4) Uani 1 1 d . . .
H51A H -0.0770 0.0091 0.3216 0.206 Uiso 1 1 calc R . .
C52 C -0.0722(2) 0.0714(2) 0.26841(18) 0.093(2) Uani 1 1 d . . .
H52A H -0.0961 0.0565 0.2375 0.112 Uiso 1 1 calc R . .
C53 C -0.01115(11) 0.30242(11) 0.44692(11) 0.0214(6) Uani 1 1 d . . .
C54 C -0.03282(12) 0.31008(12) 0.49865(12) 0.0276(6) Uani 1 1 d . . .
H54A H -0.0236 0.3414 0.5199 0.033 Uiso 1 1 calc R . .
C55 C -0.06781(12) 0.27220(12) 0.51940(13) 0.0300(7) Uani 1 1 d . . .
H55A H -0.0829 0.2780 0.5545 0.036 Uiso 1 1 calc R . .
C56 C -0.08075(12) 0.22621(12) 0.48923(13) 0.0285(7) Uani 1 1 d . . .
H56A H -0.1045 0.2003 0.5037 0.034 Uiso 1 1 calc R . .
C57 C -0.05936(13) 0.21787(12) 0.43840(13) 0.0310(7) Uani 1 1 d . . .
H57A H -0.0686 0.1864 0.4176 0.037 Uiso 1 1 calc R . .
C58 C -0.02419(12) 0.25553(12) 0.41733(12) 0.0264(6) Uani 1 1 d . . .
H58A H -0.0089 0.2492 0.3824 0.032 Uiso 1 1 calc R . .
C59 C 0.06594(11) 0.38912(11) 0.47470(11) 0.0200(6) Uani 1 1 d . . .
C60 C 0.12279(12) 0.37848(11) 0.49309(11) 0.0241(6) Uani 1 1 d . . .
H60A H 0.1425 0.3523 0.4741 0.029 Uiso 1 1 calc R . .
C61 C 0.15118(12) 0.40548(12) 0.53862(12) 0.0255(6) Uani 1 1 d . . .
H61A H 0.1897 0.3971 0.5514 0.031 Uiso 1 1 calc R . .
C62 C 0.12342(12) 0.44456(11) 0.56538(11) 0.0240(6) Uani 1 1 d . . .
H62A H 0.1432 0.4639 0.5959 0.029 Uiso 1 1 calc R . .
C63 C 0.06663(12) 0.45572(11) 0.54786(12) 0.0228(6) Uani 1 1 d . . .
H63A H 0.0473 0.4822 0.5668 0.027 Uiso 1 1 calc R . .
C64 C 0.03800(12) 0.42818(11) 0.50265(11) 0.0233(6) Uani 1 1 d . . .
H64A H -0.0009 0.4360 0.4907 0.028 Uiso 1 1 calc R . .
C65 C -0.02025(12) 0.39697(11) 0.37918(11) 0.0225(6) Uani 1 1 d . . .
C66 C -0.07538(12) 0.40273(12) 0.39457(12) 0.0277(7) Uani 1 1 d . . .
H66A H -0.0872 0.3821 0.4247 0.033 Uiso 1 1 calc R . .
C67 C -0.11298(13) 0.43843(12) 0.36619(14) 0.0340(7) Uani 1 1 d . . .
H67A H -0.1504 0.4421 0.3770 0.041 Uiso 1 1 calc R . .
C68 C -0.09648(14) 0.46857(12) 0.32258(14) 0.0370(8) Uani 1 1 d . . .
H68A H -0.1224 0.4929 0.3032 0.044 Uiso 1 1 calc R . .
C69 C -0.04174(14) 0.46333(12) 0.30683(13) 0.0349(8) Uani 1 1 d . . .
H69A H -0.0302 0.4843 0.2768 0.042 Uiso 1 1 calc R . .
C70 C -0.00402(13) 0.42756(12) 0.33491(12) 0.0281(7) Uani 1 1 d . . .
H70A H 0.0333 0.4239 0.3238 0.034 Uiso 1 1 calc R . .
H1 H -0.0296(13) 0.2759(12) 0.2741(12) 0.026(10) Uiso 1 1 d . . .
Cu1' Cu 0.355942(15) 0.300114(14) 0.342078(14) 0.02458(8) Uani 1 1 d . . .
Cu2' Cu 0.585802(14) 0.199179(14) 0.463290(15) 0.02394(8) Uani 1 1 d . . .
P1' P 0.41536(3) 0.34679(3) 0.29762(3) 0.02491(16) Uani 1 1 d . . .
P2' P 0.54462(3) 0.12467(3) 0.47735(3) 0.02442(16) Uani 1 1 d . . .
O1' O 0.46898(8) 0.24731(8) 0.40792(8) 0.0256(5) Uani 1 1 d . . .
N1' N 0.32413(10) 0.22761(10) 0.32134(10) 0.0263(5) Uani 1 1 d . . .
N2' N 0.35796(9) 0.26035(9) 0.42989(9) 0.0212(5) Uani 1 1 d . . .
N3' N 0.30452(9) 0.35217(10) 0.38245(10) 0.0255(5) Uani 1 1 d . . .
N4' N 0.66460(10) 0.22452(10) 0.49554(10) 0.0255(5) Uani 1 1 d . . .
N5' N 0.56306(9) 0.28499(9) 0.47863(9) 0.0213(5) Uani 1 1 d . . .
N6' N 0.59931(10) 0.23195(10) 0.38575(10) 0.0265(5) Uani 1 1 d . . .
C1' C 0.29923(13) 0.21473(14) 0.26903(13) 0.0342(7) Uani 1 1 d . . .
H1'B H 0.2944 0.2417 0.2409 0.041 Uiso 1 1 calc R . .
C2' C 0.28051(16) 0.16467(15) 0.25441(15) 0.0495(10) Uani 1 1 d . . .
H2'A H 0.2637 0.1571 0.2170 0.059 Uiso 1 1 calc R . .
C3' C 0.28667(19) 0.12586(15) 0.29512(16) 0.0587(11) Uani 1 1 d . . .
H3'A H 0.2738 0.0909 0.2863 0.070 Uiso 1 1 calc R . .
C4' C 0.31169(16) 0.13807(14) 0.34899(15) 0.0446(9) Uani 1 1 d . . .
H4'A H 0.3161 0.1117 0.3777 0.054 Uiso 1 1 calc R . .
C5' C 0.33019(12) 0.18907(12) 0.36074(13) 0.0274(6) Uani 1 1 d . . .
C6' C 0.35837(12) 0.20267(11) 0.41898(12) 0.0256(6) Uani 1 1 d . . .
H6'A H 0.3383 0.1843 0.4479 0.031 Uiso 1 1 calc R . .
H6'B H 0.3983 0.1899 0.4228 0.031 Uiso 1 1 calc R . .
C7' C 0.29990(11) 0.27580(11) 0.44212(12) 0.0236(6) Uani 1 1 d . . .
H7'A H 0.2949 0.2668 0.4820 0.028 Uiso 1 1 calc R . .
H7'B H 0.2711 0.2559 0.4169 0.028 Uiso 1 1 calc R . .
C8' C 0.29087(11) 0.33434(12) 0.43289(12) 0.0235(6) Uani 1 1 d . . .
C9' C 0.27101(11) 0.36706(12) 0.47287(12) 0.0269(6) Uani 1 1 d . . .
H9'A H 0.2601 0.3529 0.5072 0.032 Uiso 1 1 calc R . .
C10' C 0.26710(12) 0.42103(13) 0.46239(14) 0.0330(7) Uani 1 1 d . . .
H10B H 0.2544 0.4444 0.4898 0.040 Uiso 1 1 calc R . .
C11' C 0.28199(12) 0.44001(13) 0.41154(14) 0.0336(7) Uani 1 1 d . . .
H11B H 0.2805 0.4768 0.4034 0.040 Uiso 1 1 calc R . .
C12' C 0.29922(12) 0.40436(12) 0.37251(13) 0.0313(7) Uani 1 1 d . . .
H12B H 0.3078 0.4175 0.3368 0.038 Uiso 1 1 calc R . .
C13' C 0.71419(12) 0.20252(13) 0.48535(14) 0.0326(7) Uani 1 1 d . . .
H13B H 0.7142 0.1670 0.4724 0.039 Uiso 1 1 calc R . .
C14' C 0.76533(13) 0.22961(14) 0.49294(14) 0.0358(8) Uani 1 1 d . . .
H14B H 0.7999 0.2128 0.4860 0.043 Uiso 1 1 calc R . .
C15' C 0.76544(13) 0.28129(14) 0.51074(15) 0.0393(8) Uani 1 1 d . . .
H15B H 0.8000 0.3010 0.5154 0.047 Uiso 1 1 calc R . .
C16' C 0.71453(13) 0.30433(13) 0.52178(13) 0.0334(7) Uani 1 1 d . . .
H16B H 0.7136 0.3398 0.5347 0.040 Uiso 1 1 calc R . .
C17' C 0.66510(12) 0.27463(12) 0.51357(12) 0.0248(6) Uani 1 1 d . . .
C18' C 0.60812(11) 0.29642(12) 0.52581(12) 0.0250(6) Uani 1 1 d . . .
H18C H 0.5974 0.2806 0.5614 0.030 Uiso 1 1 calc R . .
H18D H 0.6113 0.3351 0.5314 0.030 Uiso 1 1 calc R . .
C19' C 0.57326(12) 0.31596(12) 0.42673(12) 0.0253(6) Uani 1 1 d . . .
H19C H 0.5972 0.3470 0.4386 0.030 Uiso 1 1 calc R . .
H19D H 0.5362 0.3292 0.4084 0.030 Uiso 1 1 calc R . .
C20' C 0.60204(12) 0.28475(12) 0.38355(12) 0.0252(6) Uani 1 1 d . . .
C21' C 0.62913(13) 0.31118(13) 0.34287(13) 0.0328(7) Uani 1 1 d . . .
H21B H 0.6297 0.3487 0.3417 0.039 Uiso 1 1 calc R . .
C22' C 0.65532(14) 0.28161(15) 0.30407(14) 0.0415(9) Uani 1 1 d . . .
H22B H 0.6737 0.2987 0.2754 0.050 Uiso 1 1 calc R . .
C23' C 0.65477(14) 0.22727(15) 0.30713(14) 0.0400(8) Uani 1 1 d . . .
H23B H 0.6739 0.2065 0.2817 0.048 Uiso 1 1 calc R . .
C24' C 0.62584(13) 0.20387(13) 0.34792(13) 0.0339(7) Uani 1 1 d . . .
H24B H 0.6245 0.1664 0.3495 0.041 Uiso 1 1 calc R . .
C25' C 0.39507(12) 0.30533(11) 0.51987(11) 0.0236(6) Uani 1 1 d . . .
H25B H 0.3572 0.3084 0.5295 0.028 Uiso 1 1 calc R . .
C26' C 0.40405(11) 0.27906(11) 0.46991(11) 0.0207(6) Uani 1 1 d . . .
C27' C 0.46043(11) 0.27286(11) 0.45739(11) 0.0206(6) Uani 1 1 d . . .
C28' C 0.50551(11) 0.29321(11) 0.49372(11) 0.0206(6) Uani 1 1 d . . .
C29' C 0.49468(12) 0.32086(11) 0.54264(12) 0.0246(6) Uani 1 1 d . . .
H29B H 0.5256 0.3354 0.5668 0.030 Uiso 1 1 calc R . .
C30' C 0.43929(12) 0.32729(11) 0.55620(12) 0.0242(6) Uani 1 1 d . . .
C31' C 0.42560(13) 0.35741(14) 0.60935(13) 0.0351(8) Uani 1 1 d . . .
C32' C 0.47861(14) 0.38373(15) 0.64013(14) 0.0408(9) Uani 1 1 d . . .
H32D H 0.4943 0.4089 0.6145 0.061 Uiso 1 1 calc R . .
H32E H 0.5073 0.3567 0.6518 0.061 Uiso 1 1 calc R . .
H32F H 0.4683 0.4024 0.6738 0.061 Uiso 1 1 calc R . .
C33' C 0.40138(15) 0.31816(17) 0.65003(14) 0.0504(10) Uani 1 1 d . . .
H33D H 0.4298 0.2907 0.6610 0.076 Uiso 1 1 calc R . .
H33E H 0.3667 0.3018 0.6310 0.076 Uiso 1 1 calc R . .
H33F H 0.3922 0.3369 0.6841 0.076 Uiso 1 1 calc R . .
C34' C 0.38132(15) 0.40077(16) 0.59211(16) 0.0530(11) Uani 1 1 d . . .
H34D H 0.3970 0.4257 0.5663 0.079 Uiso 1 1 calc R . .
H34E H 0.3721 0.4196 0.6261 0.079 Uiso 1 1 calc R . .
H34F H 0.3466 0.3846 0.5729 0.079 Uiso 1 1 calc R . .
C35' C 0.37319(12) 0.38804(12) 0.24471(12) 0.0263(6) Uani 1 1 d . . .
C36' C 0.33743(13) 0.36154(13) 0.20268(12) 0.0315(7) Uani 1 1 d . . .
H36B H 0.3383 0.3240 0.2008 0.038 Uiso 1 1 calc R . .
C37' C 0.30113(13) 0.38942(14) 0.16412(13) 0.0332(7) Uani 1 1 d . . .
H37B H 0.2768 0.3712 0.1359 0.040 Uiso 1 1 calc R . .
C38' C 0.30000(13) 0.44419(14) 0.16634(13) 0.0368(8) Uani 1 1 d . . .
H38B H 0.2752 0.4634 0.1394 0.044 Uiso 1 1 calc R . .
C39' C 0.33476(14) 0.47060(14) 0.20744(14) 0.0390(8) Uani 1 1 d . . .
H39B H 0.3338 0.5081 0.2090 0.047 Uiso 1 1 calc R . .
C40' C 0.37131(13) 0.44257(13) 0.24673(13) 0.0334(7) Uani 1 1 d . . .
H40B H 0.3951 0.4610 0.2751 0.040 Uiso 1 1 calc R . .
C41' C 0.45989(12) 0.39316(12) 0.34223(13) 0.0273(6) Uani 1 1 d . . .
C42' C 0.50661(13) 0.42008(13) 0.32376(15) 0.0377(8) Uani 1 1 d . . .
H42B H 0.5158 0.4152 0.2861 0.045 Uiso 1 1 calc R . .
C43' C 0.53906(15) 0.45353(14) 0.36013(16) 0.0456(9) Uani 1 1 d . . .
H43B H 0.5704 0.4718 0.3473 0.055 Uiso 1 1 calc R . .
C44' C 0.52632(15) 0.46058(14) 0.41494(17) 0.0485(9) Uani 1 1 d . . .
H44B H 0.5491 0.4835 0.4398 0.058 Uiso 1 1 calc R . .
C45' C 0.48089(14) 0.43472(14) 0.43404(15) 0.0414(8) Uani 1 1 d . . .
H45B H 0.4722 0.4400 0.4719 0.050 Uiso 1 1 calc R . .
C46' C 0.44752(13) 0.40076(12) 0.39785(13) 0.0295(7) Uani 1 1 d . . .
H46B H 0.4162 0.3827 0.4111 0.035 Uiso 1 1 calc R . .
C47' C 0.46520(12) 0.31359(13) 0.25535(12) 0.0303(7) Uani 1 1 d . . .
C48' C 0.48122(13) 0.26185(13) 0.27072(13) 0.0336(7) Uani 1 1 d . . .
H48B H 0.4655 0.2451 0.3013 0.040 Uiso 1 1 calc R . .
C49' C 0.51974(15) 0.23511(15) 0.24157(15) 0.0433(9) Uani 1 1 d . . .
H49B H 0.5307 0.2001 0.2523 0.052 Uiso 1 1 calc R . .
C50' C 0.54236(14) 0.25900(16) 0.19710(15) 0.0471(10) Uani 1 1 d . . .
H50B H 0.5692 0.2405 0.1774 0.056 Uiso 1 1 calc R . .
C51' C 0.52640(14) 0.30948(17) 0.18090(14) 0.0464(9) Uani 1 1 d . . .
H51B H 0.5422 0.3257 0.1500 0.056 Uiso 1 1 calc R . .
C52' C 0.48722(14) 0.33681(15) 0.20957(13) 0.0390(8) Uani 1 1 d . . .
H52B H 0.4756 0.3714 0.1977 0.047 Uiso 1 1 calc R . .
C53' C 0.47408(12) 0.12354(11) 0.50119(12) 0.0245(6) Uani 1 1 d . . .
C54' C 0.43486(12) 0.08323(12) 0.48488(13) 0.0308(7) Uani 1 1 d . . .
H54B H 0.4444 0.0564 0.4595 0.037 Uiso 1 1 calc R . .
C55' C 0.38216(13) 0.08248(13) 0.50571(14) 0.0360(8) Uani 1 1 d . . .
H55B H 0.3557 0.0552 0.4944 0.043 Uiso 1 1 calc R . .
C56' C 0.36808(14) 0.12096(14) 0.54258(14) 0.0384(8) Uani 1 1 d . . .
H56B H 0.3319 0.1201 0.5567 0.046 Uiso 1 1 calc R . .
C57' C 0.40632(14) 0.16113(14) 0.55937(13) 0.0357(8) Uani 1 1 d . . .
H57B H 0.3965 0.1876 0.5850 0.043 Uiso 1 1 calc R . .
C58' C 0.45895(13) 0.16236(13) 0.53847(12) 0.0305(7) Uani 1 1 d . . .
H58B H 0.4850 0.1900 0.5497 0.037 Uiso 1 1 calc R . .
C59' C 0.58701(12) 0.08363(11) 0.53027(13) 0.0278(7) Uani 1 1 d . . .
C60' C 0.64535(13) 0.07802(13) 0.52575(15) 0.0385(8) Uani 1 1 d . . .
H60B H 0.6614 0.0932 0.4945 0.046 Uiso 1 1 calc R . .
C61' C 0.67976(14) 0.05028(13) 0.56685(16) 0.0436(9) Uani 1 1 d . . .
H61B H 0.7192 0.0460 0.5633 0.052 Uiso 1 1 calc R . .
C62' C 0.65689(16) 0.02894(14) 0.61279(16) 0.0462(9) Uani 1 1 d . . .
H62B H 0.6807 0.0103 0.6411 0.055 Uiso 1 1 calc R . .
C63' C 0.59961(16) 0.03446(15) 0.61782(15) 0.0461(9) Uani 1 1 d . . .
H63B H 0.5839 0.0198 0.6496 0.055 Uiso 1 1 calc R . .
C64' C 0.56476(14) 0.06164(13) 0.57621(14) 0.0370(8) Uani 1 1 d . . .
H64B H 0.5252 0.0650 0.5796 0.044 Uiso 1 1 calc R . .
C65' C 0.53500(12) 0.08521(12) 0.41224(13) 0.0280(7) Uani 1 1 d . . .
C66' C 0.50161(15) 0.10718(14) 0.36599(14) 0.0409(8) Uani 1 1 d . . .
H66B H 0.4862 0.1416 0.3689 0.049 Uiso 1 1 calc R . .
C67' C 0.49066(17) 0.07913(17) 0.31575(15) 0.0546(11) Uani 1 1 d . . .
H67B H 0.4672 0.0939 0.2845 0.066 Uiso 1 1 calc R . .
C68' C 0.51422(18) 0.02931(17) 0.31129(17) 0.0582(12) Uani 1 1 d . . .
H68B H 0.5071 0.0101 0.2767 0.070 Uiso 1 1 calc R . .
C69' C 0.54758(17) 0.00764(16) 0.35632(17) 0.0526(10) Uani 1 1 d . . .
H69B H 0.5639 -0.0264 0.3529 0.063 Uiso 1 1 calc R . .
C70' C 0.55769(14) 0.03533(13) 0.40714(15) 0.0380(8) Uani 1 1 d . . .
H70B H 0.5803 0.0199 0.4385 0.046 Uiso 1 1 calc R . .
H1' H 0.5001(13) 0.2384(12) 0.4079(13) 0.033(10) Uiso 1 1 d . . .
Cl1 Cl 0.23696(4) 0.60325(4) 0.16662(4) 0.0540(2) Uani 1 1 d . . .
O2 O 0.29194(14) 0.59944(15) 0.14608(17) 0.0967(12) Uani 1 1 d . . .
O3 O 0.24071(16) 0.63329(14) 0.21788(13) 0.0911(11) Uani 1 1 d . . .
O4 O 0.19865(16) 0.62845(12) 0.12452(13) 0.0894(11) Uani 1 1 d . . .
O5 O 0.21824(15) 0.55116(11) 0.17544(15) 0.0804(10) Uani 1 1 d . . .
Cl2 Cl 0.24046(3) 0.24876(3) 0.59814(3) 0.03394(17) Uani 1 1 d . . .
O6 O 0.18920(12) 0.24640(14) 0.56149(11) 0.0723(9) Uani 1 1 d . . .
O7 O 0.25763(12) 0.30378(11) 0.60205(14) 0.0682(9) Uani 1 1 d . . .
O8 O 0.28363(12) 0.21838(11) 0.57589(13) 0.0683(9) Uani 1 1 d . . .
O9 O 0.23085(11) 0.23103(11) 0.65310(10) 0.0532(7) Uani 1 1 d . . .
Cl3 Cl 0.28868(4) 0.94138(3) 0.05286(4) 0.0449(2) Uani 1 1 d . . .
O10 O 0.3057(3) 0.8942(3) 0.0803(3) 0.084(3) Uiso 0.472(6) 1 d P A 1
O11 O 0.3304(3) 0.9822(3) 0.0776(3) 0.067(2) Uiso 0.472(6) 1 d P A 1
O12 O 0.2351(3) 0.9566(3) 0.0538(3) 0.080(2) Uiso 0.472(6) 1 d P A 1
O10A O 0.2507(3) 0.8958(3) 0.0666(3) 0.078(2) Uiso 0.528(6) 1 d P A 2
O11A O 0.3330(3) 0.9427(3) 0.0954(3) 0.075(2) Uiso 0.528(6) 1 d P A 2
O12A O 0.2484(2) 0.9856(2) 0.0574(3) 0.0672(19) Uiso 0.528(6) 1 d P A 2
O13 O 0.30131(13) 0.93641(12) -0.00419(12) 0.0696(9) Uani 1 1 d . A .
Cl4 Cl 0.83233(4) 0.00294(4) 0.66573(4) 0.0474(2) Uani 1 1 d . . .
O14 O 0.88369(19) 0.02736(19) 0.6534(2) 0.1408(18) Uani 1 1 d . . .
O15 O 0.84796(18) -0.03819(11) 0.70277(13) 0.0953(12) Uani 1 1 d . . .
O16 O 0.80048(19) -0.01578(15) 0.61654(17) 0.1278(18) Uani 1 1 d . . .
O17 O 0.80309(15) 0.04382(12) 0.69143(15) 0.0833(10) Uani 1 1 d . . .
O18 O 0.36429(13) 0.65652(11) 0.34804(12) 0.0655(8) Uani 1 1 d . . .
C71 C 0.3113(3) 0.5779(2) 0.3419(2) 0.101(2) Uani 1 1 d . . .
H71A H 0.2944 0.5917 0.3749 0.152 Uiso 1 1 calc R . .
H71B H 0.3292 0.5437 0.3515 0.152 Uiso 1 1 calc R . .
H71C H 0.2814 0.5735 0.3100 0.152 Uiso 1 1 calc R . .
C72 C 0.35468(18) 0.61526(17) 0.32573(17) 0.0552(10) Uani 1 1 d . . .
C73 C 0.38487(18) 0.59973(18) 0.27527(18) 0.0623(11) Uani 1 1 d . . .
H73A H 0.4129 0.6270 0.2684 0.094 Uiso 1 1 calc R . .
H73B H 0.3569 0.5962 0.2416 0.094 Uiso 1 1 calc R . .
H73C H 0.4044 0.5659 0.2830 0.094 Uiso 1 1 calc R . .
O19 O 0.19323(19) 0.89118(13) 0.48413(13) 0.0992(13) Uani 1 1 d . . .
C74 C 0.2095(2) 0.9731(2) 0.5303(2) 0.0847(16) Uani 1 1 d . . .
H74A H 0.2496 0.9657 0.5264 0.127 Uiso 1 1 calc R . .
H74B H 0.2044 0.9766 0.5707 0.127 Uiso 1 1 calc R . .
H74C H 0.1981 1.0061 0.5105 0.127 Uiso 1 1 calc R . .
C75 C 0.1739(2) 0.92946(18) 0.50541(18) 0.0761(15) Uani 1 1 d . . .
C76 C 0.1135(3) 0.9344(3) 0.5075(4) 0.155(4) Uani 1 1 d . . .
H76A H 0.0941 0.9033 0.4900 0.233 Uiso 1 1 calc R . .
H76B H 0.0996 0.9663 0.4869 0.233 Uiso 1 1 calc R . .
H76C H 0.1056 0.9371 0.5472 0.233 Uiso 1 1 calc R . .
O20 O 0.36543(16) 0.01305(17) 0.23312(15) 0.1039(13) Uani 1 1 d . . .
C77 C 0.3157(2) -0.0678(2) 0.2323(2) 0.0922(18) Uani 1 1 d . . .
H77A H 0.3521 -0.0813 0.2507 0.138 Uiso 1 1 calc R . .
H77B H 0.3056 -0.0866 0.1964 0.138 Uiso 1 1 calc R . .
H77C H 0.2859 -0.0734 0.2574 0.138 Uiso 1 1 calc R . .
C78 C 0.3213(2) -0.0091(2) 0.22068(19) 0.0813(17) Uani 1 1 d . . .
C79 C 0.2697(2) 0.0190(2) 0.1925(2) 0.0981(19) Uani 1 1 d . . .
H79A H 0.2789 0.0563 0.1873 0.147 Uiso 1 1 calc R . .
H79B H 0.2384 0.0162 0.2163 0.147 Uiso 1 1 calc R . .
H79C H 0.2581 0.0029 0.1554 0.147 Uiso 1 1 calc R . .

loop_
_atom_site_aniso_label
_atom_site_aniso_U_11
_atom_site_aniso_U_22
_atom_site_aniso_U_33
_atom_site_aniso_U_23
_atom_site_aniso_U_13
_atom_site_aniso_U_12
Cu1 0.02320(18) 0.01998(18) 0.02654(18) -0.00530(14) 0.00246(14) 0.00164(14)
Cu2 0.02353(17) 0.02147(18) 0.01876(16) -0.00264(13) 0.00563(13) 0.00055(14)
P1 0.0225(4) 0.0192(4) 0.0217(3) -0.0036(3) 0.0024(3) 0.0002(3)
P2 0.0212(4) 0.0197(4) 0.0181(3) -0.0021(3) 0.0036(3) -0.0004(3)
O1 0.0221(11) 0.0285(12) 0.0213(10) 0.0021(8) 0.0028(9) -0.0027(9)
N1 0.0230(12) 0.0238(13) 0.0267(12) -0.0061(10) 0.0001(10) 0.0002(10)
N2 0.0194(12) 0.0210(12) 0.0202(11) -0.0026(9) -0.0011(9) -0.0004(10)
N3 0.0268(13) 0.0291(14) 0.0207(12) -0.0033(10) 0.0051(10) -0.0023(11)
N4 0.0195(12) 0.0218(13) 0.0227(12) -0.0014(9) 0.0033(9) -0.0015(10)
N5 0.0203(12) 0.0195(12) 0.0204(11) -0.0023(9) 0.0015(9) 0.0009(10)
N6 0.0229(12) 0.0233(13) 0.0224(12) -0.0017(10) 0.0021(10) 0.0001(10)
C1 0.0287(16) 0.0324(18) 0.0304(16) -0.0060(13) 0.0026(13) -0.0053(14)
C2 0.0226(16) 0.045(2) 0.0370(18) -0.0088(15) 0.0034(13) -0.0042(14)
C3 0.0263(17) 0.048(2) 0.0365(18) -0.0025(16) -0.0007(14) 0.0071(15)
C4 0.0312(17) 0.0360(19) 0.0311(16) 0.0019(14) -0.0016(13) 0.0051(14)
C5 0.0266(15) 0.0293(17) 0.0179(13) -0.0058(12) -0.0005(11) 0.0010(13)
C6 0.0254(15) 0.0269(16) 0.0234(14) 0.0009(12) -0.0013(12) -0.0005(12)
C7 0.0250(15) 0.0181(15) 0.0285(15) -0.0045(12) 0.0016(12) 0.0016(12)
C8 0.0205(14) 0.0275(16) 0.0238(14) -0.0086(12) -0.0018(11) -0.0032(12)
C9 0.0276(16) 0.0314(18) 0.0444(19) -0.0185(15) 0.0087(14) -0.0045(14)
C10 0.0326(18) 0.058(3) 0.045(2) -0.0260(18) 0.0156(16) -0.0114(17)
C11 0.0369(19) 0.055(2) 0.0342(18) -0.0076(16) 0.0140(15) -0.0117(17)
C12 0.0370(18) 0.0369(19) 0.0264(16) -0.0002(14) 0.0040(13) -0.0075(15)
C13 0.0288(16) 0.0258(16) 0.0254(15) -0.0042(12) 0.0040(12) -0.0010(13)
C14 0.0296(16) 0.0240(16) 0.0375(17) 0.0002(13) -0.0003(13) -0.0012(13)
C15 0.0309(17) 0.0338(19) 0.0334(17) 0.0093(14) 0.0017(13) -0.0096(14)
C16 0.0206(15) 0.043(2) 0.0239(15) -0.0005(13) 0.0037(12) -0.0081(13)
C17 0.0144(13) 0.0273(16) 0.0236(14) -0.0015(12) 0.0006(11) -0.0024(11)
C18 0.0196(14) 0.0313(17) 0.0220(14) -0.0022(12) 0.0044(11) 0.0016(12)
C19 0.0294(16) 0.0216(15) 0.0232(14) -0.0036(11) 0.0007(12) 0.0037(12)
C20 0.0232(15) 0.0242(16) 0.0251(14) -0.0010(12) 0.0018(12) -0.0012(12)
C21 0.048(2) 0.0231(17) 0.0293(16) -0.0041(13) -0.0016(14) 0.0043(14)
C22 0.052(2) 0.0233(17) 0.0423(19) 0.0046(14) 0.0015(16) 0.0075(15)
C23 0.0405(18) 0.0312(18) 0.0287(16) 0.0063(13) 0.0012(14) 0.0017(15)
C24 0.0325(16) 0.0310(17) 0.0218(14) 0.0006(12) 0.0042(12) -0.0022(13)
C25 0.0284(15) 0.0201(15) 0.0228(14) 0.0016(11) -0.0026(12) -0.0018(12)
C26 0.0217(14) 0.0148(14) 0.0246(14) -0.0030(11) 0.0011(11) -0.0022(11)
C27 0.0260(14) 0.0162(14) 0.0152(12) -0.0016(10) 0.0029(11) -0.0024(11)
C28 0.0227(14) 0.0184(14) 0.0172(13) -0.0044(10) -0.0008(11) 0.0007(11)
C29 0.0227(14) 0.0209(15) 0.0228(14) -0.0037(11) 0.0034(11) -0.0047(12)
C30 0.0313(16) 0.0208(15) 0.0225(14) -0.0011(11) 0.0026(12) -0.0057(12)
C31 0.0349(17) 0.0328(18) 0.0245(15) 0.0061(13) 0.0015(13) -0.0114(14)
C32 0.050(2) 0.093(3) 0.038(2) 0.021(2) 0.0018(17) -0.033(2)
C33 0.084(3) 0.059(3) 0.071(3) 0.035(2) 0.022(2) 0.005(2)
C34 0.071(3) 0.071(3) 0.0267(18) -0.0030(18) 0.0139(18) -0.029(2)
C35 0.0247(15) 0.0200(15) 0.0224(14) -0.0009(11) 0.0034(11) -0.0037(12)
C36 0.0308(17) 0.0257(17) 0.0356(17) -0.0076(13) -0.0055(13) 0.0087(13)
C37 0.0381(19) 0.0316(19) 0.0433(19) -0.0065(15) -0.0146(15) 0.0020(15)
C38 0.048(2) 0.0277(17) 0.0262(16) -0.0060(13) -0.0010(14) -0.0087(15)
C39 0.0321(17) 0.0262(17) 0.0376(17) -0.0115(13) 0.0125(14) -0.0029(13)
C40 0.0257(15) 0.0240(16) 0.0358(17) -0.0072(13) 0.0058(13) -0.0002(12)
C41 0.0259(15) 0.0168(14) 0.0217(13) -0.0074(11) 0.0050(11) -0.0021(11)
C42 0.0324(16) 0.0242(16) 0.0218(14) -0.0016(12) 0.0012(12) 0.0008(13)
C43 0.0411(18) 0.0324(18) 0.0236(15) -0.0054(13) 0.0112(13) -0.0096(15)
C44 0.0280(16) 0.0330(18) 0.0346(17) -0.0132(14) 0.0114(13) -0.0051(14)
C45 0.0280(16) 0.0263(17) 0.0360(17) -0.0111(13) 0.0033(13) 0.0030(13)
C46 0.0279(15) 0.0194(15) 0.0246(14) -0.0060(11) 0.0038(12) -0.0006(12)
C47 0.0298(16) 0.0301(17) 0.0228(14) 0.0015(12) 0.0057(12) -0.0018(13)
C48 0.051(2) 0.0279(18) 0.0291(16) -0.0027(13) 0.0033(15) -0.0074(15)
C49 0.052(2) 0.047(2) 0.0242(16) 0.0014(15) -0.0010(15) -0.0045(18)
C50 0.159(5) 0.085(4) 0.045(3) 0.039(3) -0.037(3) -0.060(4)
C51 0.293(10) 0.127(5) 0.073(4) 0.067(4) -0.083(5) -0.152(6)
C52 0.134(4) 0.087(4) 0.048(3) 0.031(2) -0.038(3) -0.081(3)
C53 0.0198(14) 0.0237(15) 0.0206(13) 0.0019(11) 0.0016(11) 0.0003(12)
C54 0.0297(16) 0.0265(16) 0.0273(15) -0.0030(12) 0.0067(12) -0.0014(13)
C55 0.0259(16) 0.0361(18) 0.0291(16) 0.0023(13) 0.0075(13) -0.0011(14)
C56 0.0202(14) 0.0313(17) 0.0330(16) 0.0088(13) -0.0016(12) -0.0031(13)
C57 0.0375(18) 0.0230(16) 0.0312(16) -0.0007(13) -0.0013(14) -0.0068(14)
C58 0.0307(16) 0.0273(16) 0.0210(14) 0.0002(12) 0.0015(12) -0.0006(13)
C59 0.0216(14) 0.0205(14) 0.0183(13) -0.0011(11) 0.0038(11) -0.0027(11)
C60 0.0265(15) 0.0261(16) 0.0207(14) -0.0029(12) 0.0063(12) 0.0025(12)
C61 0.0204(14) 0.0325(17) 0.0234(14) -0.0022(12) 0.0019(11) 0.0042(12)
C62 0.0255(15) 0.0266(16) 0.0197(13) -0.0014(11) 0.0015(11) -0.0047(12)
C63 0.0257(15) 0.0180(14) 0.0254(14) -0.0026(11) 0.0053(12) 0.0026(12)
C64 0.0234(14) 0.0237(15) 0.0236(14) 0.0001(12) 0.0059(11) 0.0015(12)
C65 0.0248(15) 0.0189(14) 0.0229(14) -0.0061(11) -0.0021(11) -0.0014(12)
C66 0.0276(16) 0.0265(16) 0.0280(15) -0.0080(12) -0.0005(12) 0.0002(13)
C67 0.0303(17) 0.0276(17) 0.0420(19) -0.0139(14) -0.0054(14) 0.0052(14)
C68 0.0420(19) 0.0219(17) 0.0424(19) -0.0091(14) -0.0165(15) 0.0075(14)
C69 0.051(2) 0.0215(16) 0.0296(16) 0.0018(13) -0.0063(15) -0.0026(15)
C70 0.0310(16) 0.0264(16) 0.0259(15) -0.0034(12) -0.0014(12) -0.0039(13)
Cu1' 0.02418(18) 0.0272(2) 0.02230(17) 0.00314(14) 0.00211(14) -0.00163(15)
Cu2' 0.02200(18) 0.02177(19) 0.02781(18) 0.00102(14) 0.00173(14) -0.00017(15)
P1' 0.0250(4) 0.0268(4) 0.0233(4) 0.0036(3) 0.0041(3) 0.0017(3)
P2' 0.0241(4) 0.0218(4) 0.0275(4) 0.0007(3) 0.0034(3) 0.0004(3)
O1' 0.0212(11) 0.0335(12) 0.0222(10) -0.0067(9) 0.0023(8) 0.0050(9)
N1' 0.0234(13) 0.0298(14) 0.0251(12) -0.0018(10) -0.0002(10) -0.0004(11)
N2' 0.0209(12) 0.0181(12) 0.0243(12) -0.0013(9) 0.0007(9) 0.0009(10)
N3' 0.0182(12) 0.0308(14) 0.0279(13) 0.0058(11) 0.0046(10) 0.0030(10)
N4' 0.0192(12) 0.0269(14) 0.0299(13) 0.0068(11) 0.0009(10) 0.0018(10)
N5' 0.0191(12) 0.0241(13) 0.0201(11) 0.0013(9) 0.0000(9) 0.0016(10)
N6' 0.0270(13) 0.0282(14) 0.0242(12) -0.0023(10) 0.0033(10) 0.0000(11)
C1' 0.0346(18) 0.043(2) 0.0241(15) -0.0029(14) -0.0008(13) -0.0029(15)
C2' 0.059(2) 0.050(2) 0.0367(19) -0.0147(17) -0.0071(17) -0.006(2)
C3' 0.089(3) 0.036(2) 0.047(2) -0.0115(18) -0.008(2) -0.014(2)
C4' 0.063(2) 0.032(2) 0.0386(19) -0.0049(15) 0.0010(17) -0.0064(17)
C5' 0.0254(15) 0.0275(17) 0.0299(16) -0.0026(13) 0.0051(12) -0.0008(13)
C6' 0.0263(15) 0.0217(15) 0.0278(15) 0.0012(12) -0.0012(12) 0.0014(12)
C7' 0.0188(14) 0.0288(16) 0.0233(14) 0.0033(12) 0.0024(11) -0.0025(12)
C8' 0.0139(13) 0.0287(16) 0.0275(15) 0.0025(12) 0.0009(11) 0.0006(12)
C9' 0.0186(14) 0.0340(18) 0.0287(15) 0.0026(13) 0.0053(12) 0.0033(13)
C10' 0.0247(16) 0.0343(18) 0.0404(18) -0.0054(15) 0.0057(13) 0.0053(14)
C11' 0.0262(16) 0.0263(17) 0.049(2) 0.0038(14) 0.0054(14) 0.0048(13)
C12' 0.0227(15) 0.0340(18) 0.0372(17) 0.0119(14) 0.0041(13) 0.0045(13)
C13' 0.0239(16) 0.0318(18) 0.0418(18) 0.0049(14) 0.0027(13) 0.0045(13)
C14' 0.0213(16) 0.044(2) 0.0427(19) 0.0031(16) 0.0047(14) 0.0013(14)
C15' 0.0202(16) 0.047(2) 0.050(2) -0.0008(17) 0.0024(14) -0.0077(15)
C16' 0.0272(16) 0.0356(19) 0.0368(17) -0.0066(14) 0.0012(13) -0.0042(14)
C17' 0.0222(14) 0.0303(17) 0.0214(14) 0.0024(12) 0.0001(11) 0.0010(12)
C18' 0.0214(14) 0.0285(16) 0.0245(14) -0.0030(12) -0.0005(11) -0.0013(12)
C19' 0.0242(15) 0.0272(16) 0.0248(14) 0.0061(12) 0.0036(12) 0.0016(12)
C20' 0.0183(14) 0.0327(17) 0.0239(14) -0.0004(12) -0.0004(11) 0.0014(12)
C21' 0.0310(17) 0.0342(19) 0.0342(17) 0.0040(14) 0.0085(14) -0.0064(14)
C22' 0.0358(19) 0.060(3) 0.0315(18) 0.0008(16) 0.0133(15) -0.0099(17)
C23' 0.0334(18) 0.057(2) 0.0316(17) -0.0076(16) 0.0119(14) -0.0003(17)
C24' 0.0342(17) 0.0363(19) 0.0317(17) -0.0080(14) 0.0051(14) 0.0056(14)
C25' 0.0217(14) 0.0278(16) 0.0215(14) 0.0017(12) 0.0026(11) 0.0052(12)
C26' 0.0195(14) 0.0182(14) 0.0236(14) 0.0025(11) -0.0013(11) 0.0019(11)
C27' 0.0245(14) 0.0167(14) 0.0207(13) 0.0000(11) 0.0030(11) 0.0021(11)
C28' 0.0192(14) 0.0207(15) 0.0217(14) 0.0023(11) 0.0009(11) 0.0030(11)
C29' 0.0252(15) 0.0248(16) 0.0231(14) -0.0008(12) -0.0007(12) 0.0007(12)
C30' 0.0278(15) 0.0227(15) 0.0220(14) 0.0001(11) 0.0025(12) 0.0053(12)
C31' 0.0284(17) 0.049(2) 0.0278(16) -0.0139(15) 0.0012(13) 0.0053(15)
C32' 0.0376(19) 0.053(2) 0.0319(17) -0.0230(16) 0.0032(14) 0.0019(16)
C33' 0.0359(19) 0.092(3) 0.0238(17) -0.0079(18) 0.0079(14) -0.007(2)
C34' 0.045(2) 0.062(3) 0.050(2) -0.0293(19) -0.0045(17) 0.0233(19)
C35' 0.0246(15) 0.0307(17) 0.0247(15) 0.0076(12) 0.0077(12) 0.0045(13)
C36' 0.0319(17) 0.0376(19) 0.0257(15) 0.0005(13) 0.0063(13) 0.0039(14)
C37' 0.0286(16) 0.047(2) 0.0247(15) 0.0003(14) 0.0047(13) 0.0028(15)
C38' 0.0292(17) 0.052(2) 0.0303(17) 0.0128(15) 0.0065(14) 0.0067(16)
C39' 0.0418(19) 0.0308(19) 0.045(2) 0.0102(15) 0.0077(16) 0.0065(15)
C40' 0.0335(17) 0.0340(19) 0.0331(17) 0.0052(14) 0.0051(14) -0.0024(14)
C41' 0.0238(15) 0.0242(16) 0.0334(16) 0.0051(13) 0.0010(12) 0.0024(12)
C42' 0.0350(18) 0.0363(19) 0.0420(19) 0.0078(15) 0.0054(15) -0.0033(15)
C43' 0.0365(19) 0.036(2) 0.063(2) 0.0050(18) 0.0019(17) -0.0093(16)
C44' 0.043(2) 0.034(2) 0.065(3) -0.0096(18) -0.0067(19) -0.0078(17)
C45' 0.041(2) 0.040(2) 0.0416(19) -0.0082(16) -0.0003(16) 0.0021(16)
C46' 0.0259(16) 0.0290(17) 0.0331(16) -0.0001(13) 0.0012(13) 0.0024(13)
C47' 0.0259(16) 0.0394(19) 0.0254(15) -0.0016(13) 0.0019(12) 0.0032(14)
C48' 0.0339(17) 0.040(2) 0.0254(15) -0.0063(14) -0.0011(13) 0.0048(15)
C49' 0.041(2) 0.045(2) 0.041(2) -0.0115(16) -0.0056(16) 0.0129(17)
C50' 0.0284(18) 0.075(3) 0.037(2) -0.0219(19) 0.0029(15) 0.0082(18)
C51' 0.0327(19) 0.079(3) 0.0287(17) -0.0015(18) 0.0082(14) 0.0010(19)
C52' 0.0346(18) 0.053(2) 0.0301(17) 0.0090(15) 0.0066(14) 0.0070(16)
C53' 0.0272(15) 0.0235(16) 0.0225(14) 0.0046(12) 0.0017(12) 0.0050(12)
C54' 0.0293(16) 0.0259(17) 0.0377(17) 0.0012(13) 0.0062(13) 0.0031(13)
C55' 0.0275(17) 0.0361(19) 0.0456(19) 0.0113(15) 0.0089(14) -0.0023(14)
C56' 0.0356(18) 0.046(2) 0.0360(18) 0.0124(16) 0.0154(15) 0.0117(16)
C57' 0.0431(19) 0.042(2) 0.0236(15) 0.0036(14) 0.0099(14) 0.0151(16)
C58' 0.0358(17) 0.0299(17) 0.0248(15) 0.0025(13) -0.0005(13) 0.0054(14)
C59' 0.0270(16) 0.0214(16) 0.0338(16) 0.0009(12) -0.0019(13) -0.0006(12)
C60' 0.0314(18) 0.0299(18) 0.054(2) 0.0090(16) 0.0021(15) -0.0004(14)
C61' 0.0307(18) 0.035(2) 0.063(2) 0.0066(17) -0.0061(17) 0.0025(15)
C62' 0.051(2) 0.035(2) 0.048(2) 0.0056(17) -0.0137(18) 0.0029(17)
C63' 0.050(2) 0.045(2) 0.042(2) 0.0119(17) -0.0018(17) 0.0003(18)
C64' 0.0340(18) 0.037(2) 0.0394(18) 0.0058(15) 0.0014(15) 0.0011(15)
C65' 0.0263(16) 0.0262(16) 0.0330(16) -0.0051(13) 0.0107(13) -0.0061(13)
C66' 0.051(2) 0.041(2) 0.0319(18) -0.0040(15) 0.0078(16) -0.0033(17)
C67' 0.067(3) 0.065(3) 0.0320(19) -0.0037(18) 0.0076(18) -0.016(2)
C68' 0.076(3) 0.060(3) 0.044(2) -0.025(2) 0.030(2) -0.027(2)
C69' 0.061(3) 0.042(2) 0.060(3) -0.0194(19) 0.033(2) -0.0057(19)
C70' 0.0370(18) 0.0327(19) 0.047(2) -0.0073(15) 0.0166(15) -0.0027(15)
Cl1 0.0649(6) 0.0388(5) 0.0565(6) 0.0095(4) -0.0014(5) 0.0015(5)
O2 0.074(2) 0.101(3) 0.119(3) -0.007(2) 0.028(2) -0.027(2)
O3 0.127(3) 0.088(3) 0.0526(19) -0.0080(18) -0.0159(19) 0.016(2)
O4 0.137(3) 0.057(2) 0.064(2) -0.0049(16) -0.034(2) 0.038(2)
O5 0.107(3) 0.0414(17) 0.100(3) 0.0215(17) 0.044(2) -0.0004(17)
Cl2 0.0291(4) 0.0477(5) 0.0260(4) 0.0059(3) 0.0073(3) 0.0047(3)
O6 0.0570(18) 0.115(3) 0.0403(15) -0.0232(16) -0.0142(13) 0.0198(18)
O7 0.0570(18) 0.0493(18) 0.103(2) 0.0137(16) 0.0294(17) -0.0025(14)
O8 0.0694(19) 0.0665(19) 0.077(2) 0.0289(16) 0.0442(16) 0.0390(16)
O9 0.0665(17) 0.0663(18) 0.0285(12) 0.0100(12) 0.0124(12) 0.0117(14)
Cl3 0.0548(5) 0.0370(5) 0.0390(5) -0.0009(4) -0.0122(4) 0.0013(4)
O13 0.091(2) 0.071(2) 0.0478(17) -0.0054(15) 0.0144(15) -0.0255(18)
Cl4 0.0551(6) 0.0357(5) 0.0482(5) -0.0023(4) -0.0082(4) 0.0078(4)
O14 0.116(3) 0.125(4) 0.193(5) 0.013(4) 0.070(3) -0.001(3)
O15 0.178(4) 0.0369(17) 0.062(2) 0.0019(15) -0.026(2) 0.017(2)
O16 0.172(4) 0.082(3) 0.106(3) -0.046(2) -0.090(3) 0.062(3)
O17 0.097(2) 0.0512(19) 0.100(3) -0.0200(18) 0.001(2) 0.0229(18)
O18 0.079(2) 0.0541(19) 0.0615(18) -0.0243(15) 0.0015(15) -0.0070(16)
C71 0.150(5) 0.084(4) 0.079(4) 0.009(3) 0.054(4) -0.041(4)
C72 0.058(3) 0.053(3) 0.054(2) -0.003(2) 0.004(2) -0.002(2)
C73 0.062(3) 0.064(3) 0.061(3) -0.011(2) 0.002(2) -0.013(2)
O19 0.189(4) 0.056(2) 0.0550(19) -0.0074(16) 0.024(2) 0.050(2)
C74 0.108(4) 0.073(4) 0.074(3) -0.007(3) 0.017(3) 0.020(3)
C75 0.123(4) 0.058(3) 0.044(2) -0.010(2) -0.007(3) 0.040(3)
C76 0.093(5) 0.096(5) 0.263(10) -0.081(6) -0.046(5) 0.028(4)
O20 0.104(3) 0.135(4) 0.074(2) -0.028(2) 0.013(2) -0.047(3)
C77 0.096(4) 0.099(5) 0.084(4) -0.044(3) 0.023(3) -0.001(3)
C78 0.084(4) 0.110(5) 0.055(3) -0.046(3) 0.030(3) -0.031(3)
C79 0.094(4) 0.118(5) 0.085(4) -0.054(4) 0.018(3) 0.009(4)

loop_
_geom_bond_atom_site_label_1
_geom_bond_atom_site_label_2
_geom_bond_distance
_geom_bond_site_symmetry_2
_geom_bond_publ_flag
Cu1 N1 2.056(2) . ?
Cu1 N3 2.110(2) . ?
Cu1 P1 2.1714(8) . ?
Cu1 N2 2.269(2) . ?
Cu2 N6 2.042(2) . ?
Cu2 N4 2.089(2) . ?
Cu2 P2 2.1922(8) . ?
Cu2 N5 2.306(2) . ?
P1 C47 1.819(3) . ?
P1 C41 1.822(3) . ?
P1 C35 1.827(3) . ?
P2 C59 1.829(3) . ?
P2 C53 1.829(3) . ?
P2 C65 1.834(3) . ?
O1 C27 1.369(3) . ?
O1 H1 0.73(3) . ?
N1 C1 1.340(4) . ?
N1 C5 1.343(4) . ?
N2 C26 1.453(3) . ?
N2 C6 1.480(3) . ?
N2 C7 1.501(3) . ?
N3 C8 1.337(4) . ?
N3 C12 1.347(4) . ?
N4 C13 1.346(4) . ?
N4 C17 1.352(3) . ?
N5 C28 1.451(3) . ?
N5 C19 1.472(3) . ?
N5 C18 1.485(3) . ?
N6 C20 1.344(4) . ?
N6 C24 1.351(4) . ?
C1 C2 1.381(4) . ?
C1 H1B 0.9500 . ?
C2 C3 1.371(5) . ?
C2 H2A 0.9500 . ?
C3 C4 1.392(4) . ?
C3 H3A 0.9500 . ?
C4 C5 1.383(4) . ?
C4 H4A 0.9500 . ?
C5 C6 1.507(4) . ?
C6 H6A 0.9900 . ?
C6 H6B 0.9900 . ?
C7 C8 1.508(4) . ?
C7 H7A 0.9900 . ?
C7 H7B 0.9900 . ?
C8 C9 1.385(4) . ?
C9 C10 1.383(5) . ?
C9 H9A 0.9500 . ?
C10 C11 1.378(5) . ?
C10 H10A 0.9500 . ?
C11 C12 1.376(4) . ?
C11 H11A 0.9500 . ?
C12 H12A 0.9500 . ?
C13 C14 1.384(4) . ?
C13 H13A 0.9500 . ?
C14 C15 1.380(4) . ?
C14 H14A 0.9500 . ?
C15 C16 1.376(4) . ?
C15 H15A 0.9500 . ?
C16 C17 1.385(4) . ?
C16 H16A 0.9500 . ?
C17 C18 1.506(4) . ?
C18 H18A 0.9900 . ?
C18 H18B 0.9900 . ?
C19 C20 1.508(4) . ?
C19 H19A 0.9900 . ?
C19 H19B 0.9900 . ?
C20 C21 1.384(4) . ?
C21 C22 1.386(4) . ?
C21 H21A 0.9500 . ?
C22 C23 1.380(4) . ?
C22 H22A 0.9500 . ?
C23 C24 1.370(4) . ?
C23 H23A 0.9500 . ?
C24 H24A 0.9500 . ?
C25 C26 1.390(4) . ?
C25 C30 1.397(4) . ?
C25 H25A 0.9500 . ?
C26 C27 1.402(4) . ?
C27 C28 1.393(4) . ?
C28 C29 1.392(4) . ?
C29 C30 1.387(4) . ?
C29 H29A 0.9500 . ?
C30 C31 1.533(4) . ?
C31 C33 1.517(5) . ?
C31 C34 1.527(5) . ?
C31 C32 1.533(4) . ?
C32 H32A 0.9800 . ?
C32 H32B 0.9800 . ?
C32 H32C 0.9800 . ?
C33 H33A 0.9800 . ?
C33 H33B 0.9800 . ?
C33 H33C 0.9800 . ?
C34 H34A 0.9800 . ?
C34 H34B 0.9800 . ?
C34 H34C 0.9800 . ?
C35 C36 1.384(4) . ?
C35 C40 1.397(4) . ?
C36 C37 1.390(4) . ?
C36 H36A 0.9500 . ?
C37 C38 1.379(4) . ?
C37 H37A 0.9500 . ?
C38 C39 1.381(4) . ?
C38 H38A 0.9500 . ?
C39 C40 1.380(4) . ?
C39 H39A 0.9500 . ?
C40 H40A 0.9500 . ?
C41 C42 1.387(4) . ?
C41 C46 1.405(4) . ?
C42 C43 1.392(4) . ?
C42 H42A 0.9500 . ?
C43 C44 1.379(4) . ?
C43 H43A 0.9500 . ?
C44 C45 1.385(4) . ?
C44 H44A 0.9500 . ?
C45 C46 1.385(4) . ?
C45 H45A 0.9500 . ?
C46 H46A 0.9500 . ?
C47 C52 1.360(5) . ?
C47 C48 1.389(4) . ?
C48 C49 1.369(4) . ?
C48 H48A 0.9500 . ?
C49 C50 1.349(5) . ?
C49 H49A 0.9500 . ?
C50 C51 1.383(7) . ?
C50 H50A 0.9500 . ?
C51 C52 1.379(6) . ?
C51 H51A 0.9500 . ?
C52 H52A 0.9500 . ?
C53 C54 1.392(4) . ?
C53 C58 1.395(4) . ?
C54 C55 1.390(4) . ?
C54 H54A 0.9500 . ?
C55 C56 1.382(4) . ?
C55 H55A 0.9500 . ?
C56 C57 1.372(4) . ?
C56 H56A 0.9500 . ?
C57 C58 1.392(4) . ?
C57 H57A 0.9500 . ?
C58 H58A 0.9500 . ?
C59 C60 1.389(4) . ?
C59 C64 1.395(4) . ?
C60 C61 1.385(4) . ?
C60 H60A 0.9500 . ?
C61 C62 1.378(4) . ?
C61 H61A 0.9500 . ?
C62 C63 1.387(4) . ?
C62 H62A 0.9500 . ?
C63 C64 1.388(4) . ?
C63 H63A 0.9500 . ?
C64 H64A 0.9500 . ?
C65 C70 1.390(4) . ?
C65 C66 1.396(4) . ?
C66 C67 1.386(4) . ?
C66 H66A 0.9500 . ?
C67 C68 1.374(5) . ?
C67 H67A 0.9500 . ?
C68 C69 1.389(5) . ?
C68 H68A 0.9500 . ?
C69 C70 1.386(4) . ?
C69 H69A 0.9500 . ?
C70 H70A 0.9500 . ?
Cu1' N1' 2.022(2) . ?
Cu1' N3' 2.092(2) . ?
Cu1' P1' 2.1894(8) . ?
Cu1' N2' 2.305(2) . ?
Cu2' N4' 2.033(2) . ?
Cu2' N6' 2.071(2) . ?
Cu2' P2' 2.1635(8) . ?
Cu2' N5' 2.275(2) . ?
P1' C41' 1.830(3) . ?
P1' C47' 1.830(3) . ?
P1' C35' 1.836(3) . ?
P2' C53' 1.815(3) . ?
P2' C65' 1.829(3) . ?
P2' C59' 1.836(3) . ?
O1' C27' 1.372(3) . ?
O1' H1' 0.77(3) . ?
N1' C5' 1.346(4) . ?
N1' C1' 1.350(4) . ?
N2' C26' 1.441(3) . ?
N2' C6' 1.483(4) . ?
N2' C7' 1.483(3) . ?
N3' C12' 1.345(4) . ?
N3' C8' 1.349(4) . ?
N4' C17' 1.337(4) . ?
N4' C13' 1.341(4) . ?
N5' C28' 1.456(3) . ?
N5' C18' 1.482(3) . ?
N5' C19' 1.499(3) . ?
N6' C20' 1.339(4) . ?
N6' C24' 1.350(4) . ?
C1' C2' 1.373(5) . ?
C1' H1'B 0.9500 . ?
C2' C3' 1.372(5) . ?
C2' H2'A 0.9500 . ?
C3' C4' 1.380(5) . ?
C3' H3'A 0.9500 . ?
C4' C5' 1.381(4) . ?
C4' H4'A 0.9500 . ?
C5' C6' 1.503(4) . ?
C6' H6'A 0.9900 . ?
C6' H6'B 0.9900 . ?
C7' C8' 1.509(4) . ?
C7' H7'A 0.9900 . ?
C7' H7'B 0.9900 . ?
C8' C9' 1.378(4) . ?
C9' C10' 1.389(4) . ?
C9' H9'A 0.9500 . ?
C10' C11' 1.377(4) . ?
C10' H10B 0.9500 . ?
C11' C12' 1.384(4) . ?
C11' H11B 0.9500 . ?
C12' H12B 0.9500 . ?
C13' C14' 1.382(4) . ?
C13' H13B 0.9500 . ?
C14' C15' 1.374(5) . ?
C14' H14B 0.9500 . ?
C15' C16' 1.385(4) . ?
C15' H15B 0.9500 . ?
C16' C17' 1.383(4) . ?
C16' H16B 0.9500 . ?
C17' C18' 1.510(4) . ?
C18' H18C 0.9900 . ?
C18' H18D 0.9900 . ?
C19' C20' 1.511(4) . ?
C19' H19C 0.9900 . ?
C19' H19D 0.9900 . ?
C20' C21' 1.386(4) . ?
C21' C22' 1.382(5) . ?
C21' H21B 0.9500 . ?
C22' C23' 1.377(5) . ?
C22' H22B 0.9500 . ?
C23' C24' 1.377(5) . ?
C23' H23B 0.9500 . ?
C24' H24B 0.9500 . ?
C25' C30' 1.392(4) . ?
C25' C26' 1.393(4) . ?
C25' H25B 0.9500 . ?
C26' C27' 1.403(4) . ?
C27' C28' 1.390(4) . ?
C28' C29' 1.401(4) . ?
C29' C30' 1.389(4) . ?
C29' H29B 0.9500 . ?
C30' C31' 1.536(4) . ?
C31' C32' 1.528(4) . ?
C31' C33' 1.537(5) . ?
C31' C34' 1.538(5) . ?
C32' H32D 0.9800 . ?
C32' H32E 0.9800 . ?
C32' H32F 0.9800 . ?
C33' H33D 0.9800 . ?
C33' H33E 0.9800 . ?
C33' H33F 0.9800 . ?
C34' H34D 0.9800 . ?
C34' H34E 0.9800 . ?
C34' H34F 0.9800 . ?
C35' C40' 1.382(4) . ?
C35' C36' 1.402(4) . ?
C36' C37' 1.375(4) . ?
C36' H36B 0.9500 . ?
C37' C38' 1.387(5) . ?
C37' H37B 0.9500 . ?
C38' C39' 1.374(5) . ?
C38' H38B 0.9500 . ?
C39' C40' 1.390(4) . ?
C39' H39B 0.9500 . ?
C40' H40B 0.9500 . ?
C41' C46' 1.393(4) . ?
C41' C42' 1.406(4) . ?
C42' C43' 1.378(5) . ?
C42' H42B 0.9500 . ?
C43' C44' 1.376(5) . ?
C43' H43B 0.9500 . ?
C44' C45' 1.374(5) . ?
C44' H44B 0.9500 . ?
C45' C46' 1.394(4) . ?
C45' H45B 0.9500 . ?
C46' H46B 0.9500 . ?
C47' C52' 1.384(4) . ?
C47' C48' 1.400(4) . ?
C48' C49' 1.378(4) . ?
C48' H48B 0.9500 . ?
C49' C50' 1.372(5) . ?
C49' H49B 0.9500 . ?
C50' C51' 1.374(5) . ?
C50' H50B 0.9500 . ?
C51' C52' 1.390(5) . ?
C51' H51B 0.9500 . ?
C52' H52B 0.9500 . ?
C53' C58' 1.393(4) . ?
C53' C54' 1.402(4) . ?
C54' C55' 1.387(4) . ?
C54' H54B 0.9500 . ?
C55' C56' 1.373(5) . ?
C55' H55B 0.9500 . ?
C56' C57' 1.387(5) . ?
C56' H56B 0.9500 . ?
C57' C58' 1.387(4) . ?
C57' H57B 0.9500 . ?
C58' H58B 0.9500 . ?
C59' C64' 1.376(4) . ?
C59' C60' 1.399(4) . ?
C60' C61' 1.387(5) . ?
C60' H60B 0.9500 . ?
C61' C62' 1.377(5) . ?
C61' H61B 0.9500 . ?
C62' C63' 1.376(5) . ?
C62' H62B 0.9500 . ?
C63' C64' 1.393(5) . ?
C63' H63B 0.9500 . ?
C64' H64B 0.9500 . ?
C65' C70' 1.381(4) . ?
C65' C66' 1.392(4) . ?
C66' C67' 1.385(5) . ?
C66' H66B 0.9500 . ?
C67' C68' 1.386(6) . ?
C67' H67B 0.9500 . ?
C68' C69' 1.368(6) . ?
C68' H68B 0.9500 . ?
C69' C70' 1.390(5) . ?
C69' H69B 0.9500 . ?
C70' H70B 0.9500 . ?
Cl1 O5 1.413(3) . ?
Cl1 O4 1.420(3) . ?
Cl1 O3 1.426(3) . ?
Cl1 O2 1.438(3) . ?
Cl2 O6 1.409(3) . ?
Cl2 O9 1.418(2) . ?
Cl2 O8 1.423(2) . ?
Cl2 O7 1.450(3) . ?
Cl3 O12 1.323(8) . ?
Cl3 O11A 1.370(6) . ?
Cl3 O10 1.396(8) . ?
Cl3 O13 1.420(3) . ?
Cl3 O12A 1.479(6) . ?
Cl3 O11 1.499(7) . ?
Cl3 O10A 1.516(6) . ?
Cl4 O15 1.384(3) . ?
Cl4 O16 1.397(3) . ?
Cl4 O17 1.417(3) . ?
Cl4 O14 1.418(4) . ?
O18 C72 1.180(5) . ?
C71 C72 1.474(6) . ?
C71 H71A 0.9800 . ?
C71 H71B 0.9800 . ?
C71 H71C 0.9800 . ?
C72 C73 1.509(6) . ?
C73 H73A 0.9800 . ?
C73 H73B 0.9800 . ?
C73 H73C 0.9800 . ?
O19 C75 1.205(5) . ?
C74 C75 1.471(7) . ?
C74 H74A 0.9800 . ?
C74 H74B 0.9800 . ?
C74 H74C 0.9800 . ?
C75 C76 1.436(7) . ?
C76 H76A 0.9800 . ?
C76 H76B 0.9800 . ?
C76 H76C 0.9800 . ?
O20 C78 1.191(5) . ?
C77 C78 1.518(8) . ?
C77 H77A 0.9800 . ?
C77 H77B 0.9800 . ?
C77 H77C 0.9800 . ?
C78 C79 1.500(7) . ?
C79 H79A 0.9800 . ?
C79 H79B 0.9800 . ?
C79 H79C 0.9800 . ?
